data_2232613
loop_
_publ_author_name
'Silva, Willams L.'
'do Lima, Maria'
'Galdino, Suely L.'
'Pitta, Ivan R.'
'De Simone, Carlos A.'

_publ_section_title
;
 2-Amino-4,5,6,7-tetrahydrobenzo[<i>b</i>]thiophene-3-carbonitrile
;
_journal_coeditor_code BX2379
_journal_issue 12
_journal_name_full 'Acta Crystallographica Section E'
_journal_page_first o3161
_journal_paper_doi 10.1107/S1600536811045338
_journal_volume 67
_journal_year 2011
_chemical_formula_iupac 'C9 H10 N2 S'
_chemical_formula_moiety 'C9 H10 N2 S'
_chemical_formula_sum 'C9 H10 N2 S'
_chemical_formula_weight 178.25
_chemical_name_systematic
;
2-Amino-4,5,6,7-tetrahydrobenzo[<i>b</i>]thiophene-3-carbonitrile
;
_space_group_IT_number 14
_symmetry_cell_setting monoclinic
_symmetry_space_group_name_Hall '-P 2ybc'
_symmetry_space_group_name_H-M 'P 1 21/c 1'
_atom_sites_solution_hydrogens geom
_atom_sites_solution_primary direct
_atom_sites_solution_secondary difmap
_audit_creation_method SHELXL-97
_cell_angle_alpha 90.00
_cell_angle_beta 126.937(2)
_cell_angle_gamma 90.00
_cell_formula_units_Z 4
_cell_length_a 10.4274(3)
_cell_length_b 8.1487(3)
_cell_length_c 13.2342(4)
_cell_measurement_reflns_used 6505
_cell_measurement_temperature 295(2)
_cell_measurement_theta_max 27.5
_cell_measurement_theta_min 2.55
_cell_volume 898.81(6)
_computing_cell_refinement 'SCALEPACK (Otwinowski & Minor, 1997)'
_computing_data_collection 'COLLECT (Nonius, 1997)'
_computing_data_reduction 'DENZO and SCALEPACK (Otwinowski & Minor, 1997)'
_computing_molecular_graphics 'ORTEP-3 for Windows (Farrugia, 1997)'
_computing_publication_material 'WinGX (Farrugia, 1999)'
_computing_structure_refinement 'SHELXL97 (Sheldrick, 2008)'
_computing_structure_solution 'SHELXS97 (Sheldrick, 2008)'
_diffrn_ambient_temperature 295
_diffrn_detector_area_resol_mean 9
_diffrn_measured_fraction_theta_full 0.996
_diffrn_measured_fraction_theta_max 0.996
_diffrn_measurement_device_type 'Nonius KappaCCD'
_diffrn_measurement_method 'CCD rotation images,thick slices'
_diffrn_radiation_monochromator 'horizonally mounted graphite crystal'
_diffrn_radiation_source 'Enraf--Nonius FR590'
_diffrn_radiation_type MoK\a
_diffrn_radiation_wavelength 0.71073
_diffrn_reflns_av_R_equivalents 0.0515
_diffrn_reflns_av_sigmaI/netI 0.0319
_diffrn_reflns_limit_h_max 13
_diffrn_reflns_limit_h_min -13
_diffrn_reflns_limit_k_max 10
_diffrn_reflns_limit_k_min -10
_diffrn_reflns_limit_l_max 17
_diffrn_reflns_limit_l_min -17
_diffrn_reflns_number 12462
_diffrn_reflns_theta_full 27.46
_diffrn_reflns_theta_max 27.46
_diffrn_reflns_theta_min 3.08
_exptl_absorpt_coefficient_mu 0.303
_exptl_absorpt_correction_type none
_exptl_crystal_colour yellow
_exptl_crystal_density_diffrn 1.317
_exptl_crystal_density_method 'not measured'
_exptl_crystal_description prism
_exptl_crystal_F_000 376
_exptl_crystal_size_max 0.223
_exptl_crystal_size_mid 0.215
_exptl_crystal_size_min 0.201
_refine_diff_density_max 0.194
_refine_diff_density_min -0.364
_refine_ls_extinction_method none
_refine_ls_goodness_of_fit_ref 1.039
_refine_ls_hydrogen_treatment constr
_refine_ls_matrix_type full
_refine_ls_number_parameters 109
_refine_ls_number_reflns 2058
_refine_ls_number_restraints 0
_refine_ls_restrained_S_all 1.039
_refine_ls_R_factor_all 0.0579
_refine_ls_R_factor_gt 0.0454
_refine_ls_shift/su_max 0.001
_refine_ls_shift/su_mean 0.000
_refine_ls_structure_factor_coef Fsqd
_refine_ls_weighting_details 'calc w=1/[\s^2^(Fo^2^)+(0.1000P)^2^+0.0000P] where P=(Fo^2^+2Fc^2^)/3'
_refine_ls_weighting_scheme calc
_refine_ls_wR_factor_gt 0.1246
_refine_ls_wR_factor_ref 0.1370
_reflns_number_gt 1630
_reflns_number_total 2058
_reflns_threshold_expression I>2sigma(I)
_cod_data_source_file bx2379.cif
_cod_data_source_block I
_cod_original_cell_volume 898.81(5)
_cod_original_sg_symbol_H-M 'P 21/c'
_cod_database_code 2232613
_cod_database_fobs_code 2232613

loop_
_symmetry_equiv_pos_as_xyz
'x, y, z'
'-x, y+1/2, -z+1/2'
'-x, -y, -z'
'x, -y-1/2, z-1/2'

loop_
_atom_site_type_symbol
_atom_site_label
_atom_site_fract_x
_atom_site_fract_y
_atom_site_fract_z
_atom_site_U_iso_or_equiv
_atom_site_adp_type
_atom_site_calc_flag
_atom_site_refinement_flags
_atom_site_occupancy
_atom_site_symmetry_multiplicity
S S1 0.22127(5) 0.01327(5) 0.27769(4) 0.0543(2) Uani d . 1 1
N N1 0.0577(2) -0.37778(18) -0.07760(14) 0.0648(4) Uani d . 1 1
N N2 0.07860(18) -0.28276(18) 0.20995(14) 0.0603(4) Uani d . 1 1
H H2A 0.0428 -0.3698 0.1640 0.072 Uiso d R 1 1
H H2B 0.0719 -0.2727 0.2713 0.072 Uiso d R 1 1
C C1 0.16686(17) -0.15535(17) 0.09245(13) 0.0426(3) Uani d . 1 1
C C2 0.24712(19) -0.00893(18) 0.09686(15) 0.0445(4) Uani d . 1 1
C C3 0.2917(2) 0.0288(2) 0.01054(17) 0.0532(4) Uani d . 1 1
H H3A 0.1965 0.0603 -0.0720 0.064 Uiso calc R 1 1
H H3B 0.3365 -0.0684 0.0002 0.064 Uiso calc R 1 1
C C4 0.4146(2) 0.1681(2) 0.06489(19) 0.0662(5) Uani d . 1 1
H H4A 0.5188 0.1265 0.1345 0.079 Uiso calc R 1 1
H H4B 0.4235 0.2079 0.0003 0.079 Uiso calc R 1 1
C C5 0.3678(2) 0.3083(2) 0.1112(2) 0.0690(5) Uani d . 1 1
H H5A 0.2627 0.3485 0.0419 0.083 Uiso calc R 1 1
H H5B 0.4439 0.3974 0.1389 0.083 Uiso calc R 1 1
C C6 0.3640(2) 0.2565(2) 0.22012(18) 0.0641(5) Uani d . 1 1
H H6A 0.4725 0.2486 0.2975 0.077 Uiso calc R 1 1
H H6B 0.3068 0.3380 0.2325 0.077 Uiso calc R 1 1
C C7 0.28162(17) 0.0932(2) 0.19015(15) 0.0499(4) Uani d . 1 1
C C8 0.14543(17) -0.16192(19) 0.18582(13) 0.0451(4) Uani d . 1 1
C C9 0.10751(18) -0.27940(19) -0.00076(14) 0.0477(4) Uani d . 1 1

loop_
_atom_site_aniso_label
_atom_site_aniso_U_11
_atom_site_aniso_U_22
_atom_site_aniso_U_33
_atom_site_aniso_U_12
_atom_site_aniso_U_13
_atom_site_aniso_U_23
S1 0.0624(3) 0.0552(3) 0.0567(3) -0.01030(17) 0.0419(3) -0.01544(17)
N1 0.0984(12) 0.0474(8) 0.0663(9) -0.0081(8) 0.0589(9) -0.0091(7)
N2 0.0834(10) 0.0550(9) 0.0623(8) -0.0155(7) 0.0543(8) -0.0106(6)
C1 0.0474(7) 0.0386(7) 0.0442(7) 0.0030(6) 0.0288(6) -0.0003(6)
C2 0.0430(8) 0.0457(8) 0.0457(8) 0.0023(6) 0.0271(7) 0.0008(6)
C3 0.0579(10) 0.0550(10) 0.0544(9) 0.0025(7) 0.0378(8) 0.0051(7)
C4 0.0629(10) 0.0718(13) 0.0748(11) -0.0065(9) 0.0472(9) 0.0060(9)
C5 0.0694(11) 0.0575(11) 0.0780(12) -0.0141(9) 0.0432(10) -0.0016(9)
C6 0.0630(10) 0.0561(10) 0.0719(11) -0.0175(8) 0.0398(9) -0.0164(8)
C7 0.0469(8) 0.0497(9) 0.0539(8) -0.0047(6) 0.0308(7) -0.0056(7)
C8 0.0466(7) 0.0441(8) 0.0468(8) 0.0014(6) 0.0292(7) -0.0020(6)
C9 0.0618(9) 0.0409(8) 0.0500(8) 0.0028(6) 0.0387(7) 0.0026(6)

loop_
_atom_type_symbol
_atom_type_description
_atom_type_scat_dispersion_real
_atom_type_scat_dispersion_imag
_atom_type_scat_source
C C 0.0030 0.0020 'International Tables Vol C Tables 4.2.6.8 and 6.1.1.4'
H H 0.0000 0.0000 'International Tables Vol C Tables 4.2.6.8 and 6.1.1.4'
N N 0.0060 0.0030 'International Tables Vol C Tables 4.2.6.8 and 6.1.1.4'
S S 0.1250 0.1230 'International Tables Vol C Tables 4.2.6.8 and 6.1.1.4'

loop_
_geom_angle_atom_site_label_1
_geom_angle_atom_site_label_2
_geom_angle_atom_site_label_3
_geom_angle
C8 S1 C7 92.09(7)
C8 N2 H2A 120.0
C8 N2 H2B 120.0
H2A N2 H2B 120.0
C8 C1 C9 121.99(14)
C8 C1 C2 113.48(13)
C9 C1 C2 124.47(13)
C7 C2 C1 112.23(14)
C7 C2 C3 122.47(14)
C1 C2 C3 125.29(14)
C2 C3 C4 110.43(14)
C2 C3 H3A 109.6
C4 C3 H3A 109.6
C2 C3 H3B 109.6
C4 C3 H3B 109.6
H3A C3 H3B 108.1
C5 C4 C3 111.65(15)
C5 C4 H4A 109.3
C3 C4 H4A 109.3
C5 C4 H4B 109.3
C3 C4 H4B 109.3
H4A C4 H4B 108.0
C4 C5 C6 111.88(16)
C4 C5 H5A 109.2
C6 C5 H5A 109.2
C4 C5 H5B 109.2
C6 C5 H5B 109.2
H5A C5 H5B 107.9
C7 C6 C5 109.33(15)
C7 C6 H6A 109.8
C5 C6 H6A 109.8
C7 C6 H6B 109.8
C5 C6 H6B 109.8
H6A C6 H6B 108.3
C2 C7 C6 125.82(15)
C2 C7 S1 111.97(12)
C6 C7 S1 122.20(13)
N2 C8 C1 128.53(14)
N2 C8 S1 121.26(11)
C1 C8 S1 110.21(11)
N1 C9 C1 178.84(18)

loop_
_geom_bond_atom_site_label_1
_geom_bond_atom_site_label_2
_geom_bond_distance
S1 C8 1.7280(15)
S1 C7 1.7432(17)
N1 C9 1.145(2)
N2 C8 1.351(2)
N2 H2A 0.8600
N2 H2B 0.8600
C1 C8 1.383(2)
C1 C9 1.417(2)
C1 C2 1.438(2)
C2 C7 1.346(2)
C2 C3 1.502(2)
C3 C4 1.530(2)
C3 H3A 0.9700
C3 H3B 0.9700
C4 C5 1.509(3)
C4 H4A 0.9700
C4 H4B 0.9700
C5 C6 1.526(3)
C5 H5A 0.9700
C5 H5B 0.9700
C6 C7 1.502(2)
C6 H6A 0.9700
C6 H6B 0.9700

loop_
_geom_hbond_atom_site_label_D
_geom_hbond_atom_site_label_H
_geom_hbond_atom_site_label_A
_geom_hbond_site_symmetry_A
_geom_hbond_distance_DH
_geom_hbond_distance_HA
_geom_hbond_distance_DA
_geom_hbond_angle_DHA
_geom_hbond_publ_flag
N2 H2A N1 3_545 0.86 2.28 3.121(2) 166 yes
N2 H2B N1 4_556 0.86 2.42 3.225(3) 155 yes

loop_
_cod_related_entry_id
_cod_related_entry_database
_cod_related_entry_code
1 ChemSpider 70751
